data_2202668
loop_
_publ_author_name
'Jerdioui, Badia'
'Jorti, Ahmed'
'Chami, Zoubida'
'Elachqar, Abdelrhani '
'Zenkouar, Mohammed'
'El Bali, Brahim'
'Bolte, Michael'

_publ_section_title
;
 <i>trans</i>-1-(2-Quinolyl)-2-(2-thienyl)ethylene
;
_journal_issue 7
_journal_name_full 'Acta Crystallographica Section E'
_journal_page_first o924
_journal_page_last o925
_journal_paper_doi 10.1107/S1600536803010572
_journal_volume 59
_journal_year 2003
_chemical_formula_iupac 'C15 H11 N S'
_chemical_formula_moiety 'C15 H11 N S'
_chemical_formula_sum 'C15 H11 N S'
_chemical_formula_weight 237.31
_chemical_name_systematic ?
_space_group_IT_number 19
_symmetry_cell_setting orthorhombic
_symmetry_space_group_name_Hall 'P 2ac 2ab'
_symmetry_space_group_name_H-M 'P 21 21 21'
_atom_sites_solution_hydrogens geom
_atom_sites_solution_primary direct
_atom_sites_solution_secondary difmap
_audit_creation_method SHELXL-97
_cell_angle_alpha 90.00
_cell_angle_beta 90.00
_cell_angle_gamma 90.00
_cell_formula_units_Z 4
_cell_length_a 6.0100(12)
_cell_length_b 7.8502(16)
_cell_length_c 25.258(5)
_cell_measurement_reflns_used 512
_cell_measurement_temperature 173
_cell_measurement_theta_max 20
_cell_measurement_theta_min 1
_cell_volume 1191.7(4)
_computing_cell_refinement SMART
_computing_data_collection 'SMART (Siemens, 1995)'
_computing_data_reduction 'SAINT (Siemens, 1995)'
_computing_molecular_graphics 'XP (Sheldrick, 1991)'
_computing_structure_refinement 'SHELXL97 (Sheldrick, 1997)'
_computing_structure_solution 'SHELXS97 (Sheldrick, 1990)'
_diffrn_ambient_temperature 173(2)
_diffrn_measured_fraction_theta_full 0.940
_diffrn_measured_fraction_theta_max 0.940
_diffrn_measurement_device_type 'Siemens CCD three-circle'
_diffrn_measurement_method \w
_diffrn_radiation_monochromator graphite
_diffrn_radiation_source 'fine-focus sealed tube'
_diffrn_radiation_type MoK\a
_diffrn_radiation_wavelength 0.71073
_diffrn_reflns_av_R_equivalents 0.0470
_diffrn_reflns_av_sigmaI/netI 0.0473
_diffrn_reflns_limit_h_max 7
_diffrn_reflns_limit_h_min -7
_diffrn_reflns_limit_k_max 9
_diffrn_reflns_limit_k_min -9
_diffrn_reflns_limit_l_max 31
_diffrn_reflns_limit_l_min -30
_diffrn_reflns_number 9574
_diffrn_reflns_theta_full 27.18
_diffrn_reflns_theta_max 27.18
_diffrn_reflns_theta_min 1.61
_diffrn_standards_decay_% 0
_diffrn_standards_interval_time 1080
_diffrn_standards_number 123
_exptl_absorpt_coefficient_mu 0.245
_exptl_absorpt_correction_T_max 0.9762
_exptl_absorpt_correction_T_min 0.8906
_exptl_absorpt_correction_type multi-scan
_exptl_absorpt_process_details '(SADABS; Sheldrick, 1996)'
_exptl_crystal_colour yellow
_exptl_crystal_density_diffrn 1.323
_exptl_crystal_density_method 'not measured'
_exptl_crystal_description plate
_exptl_crystal_F_000 496
_exptl_crystal_size_max 0.41
_exptl_crystal_size_mid 0.26
_exptl_crystal_size_min 0.06
_refine_diff_density_max 0.405
_refine_diff_density_min -0.195
_refine_ls_abs_structure_details 'Flack (1983), 962 Friedel pairs'
_refine_ls_abs_structure_Flack 0.07(15)
_refine_ls_extinction_method none
_refine_ls_goodness_of_fit_ref 1.064
_refine_ls_hydrogen_treatment constr
_refine_ls_matrix_type full
_refine_ls_number_parameters 155
_refine_ls_number_reflns 2438
_refine_ls_number_restraints 0
_refine_ls_restrained_S_all 1.064
_refine_ls_R_factor_all 0.0733
_refine_ls_R_factor_gt 0.0461
_refine_ls_shift/su_max <0.001
_refine_ls_shift/su_mean 0.000
_refine_ls_structure_factor_coef Fsqd
_refine_ls_weighting_details 'calc w = 1/[\s^2^(Fo^2^)+(0.0462P)^2^+0.4035P] where P = (Fo^2^+2Fc^2^)/3'
_refine_ls_weighting_scheme calc
_refine_ls_wR_factor_gt 0.0972
_refine_ls_wR_factor_ref 0.1088
_reflns_number_gt 1882
_reflns_number_total 2438
_reflns_threshold_expression I>2\s(I)
_cod_data_source_file lh6061.cif
_cod_data_source_block I
_cod_depositor_comments
;
The following automatic conversions were performed:
'_symmetry_cell_setting' value 'Orthorhombic' changed to 'orthorhombic'
according to '/home/saulius/struct/CIF-dictionaries/cif_core.dic'
dictionary named 'cif_core.dic' version 2.4.1 from 2010-06-29.

Automatic conversion script
Id: cif_fix_enum 1527 2010-12-29 10:47:43Z saulius 

The following automatic conversions were performed:

'_symmetry_cell_setting' value 'Orthorhombic' changed to
'orthorhombic' according to
/home/saulius/struct/CIF-dictionaries/cif_core.dic dictionary named
'cif_core.dic' version 2.4.1 from 2010-06-29.

Automatic conversion script
Id: cif_fix_values 1715 2011-07-08 13:25:40Z adriana 
;
_cod_database_code 2202668
_cod_database_fobs_code 2202668

loop_
_symmetry_equiv_pos_as_xyz
'x, y, z'
'-x+1/2, -y, z+1/2'
'-x, y+1/2, -z+1/2'
'x+1/2, -y+1/2, -z'

loop_
_atom_site_label
_atom_site_fract_x
_atom_site_fract_y
_atom_site_fract_z
_atom_site_U_iso_or_equiv
_atom_site_adp_type
_atom_site_calc_flag
_atom_site_refinement_flags
_atom_site_occupancy
_atom_site_disorder_assembly
_atom_site_disorder_group
_atom_site_type_symbol
S1 0.24475(16) 0.18220(10) 0.82079(3) 0.0392(3) Uani d P 0.820(3) A 1 S
C1 0.24475(16) 0.18220(10) 0.82079(3) 0.0392(3) Uani d P 0.180(3) A 2 C
H1 0.3840 0.1278 0.8264 0.047 Uiso d PR 0.180(3) A 2 H
C2 0.1326(5) 0.2866(4) 0.76861(10) 0.0358(7) Uani d . 1 . . C
S3 -0.0843(3) 0.3430(3) 0.77941(8) 0.0436(8) Uani d P 0.180(3) A 2 S
C3 -0.0843(3) 0.3430(3) 0.77941(8) 0.0436(8) Uani d P 0.820(3) A 1 C
H3 -0.1777 0.4023 0.7553 0.052 Uiso d PR 0.820(3) A 1 H
C4 -0.1442(5) 0.2966(4) 0.83413(11) 0.0427(7) Uani d . 1 . . C
H4 -0.2826 0.3252 0.8500 0.051 Uiso d R 1 A . H
C5 0.0185(6) 0.2103(4) 0.85912(11) 0.0464(8) Uani d . 1 A . C
H5 0.0071 0.1703 0.8945 0.056 Uiso d R 1 . . H
C6 0.2477(6) 0.3110(4) 0.71807(10) 0.0404(6) Uani d . 1 A . C
H6 0.1867 0.3907 0.6938 0.049 Uiso calc R 1 . . H
C7 0.4294(5) 0.2301(4) 0.70412(11) 0.0410(8) Uani d . 1 . . C
H7 0.4856 0.1457 0.7275 0.049 Uiso calc R 1 A . H
C11 0.5527(5) 0.2615(4) 0.65442(10) 0.0357(7) Uani d . 1 A . C
N11 0.4713(4) 0.3728(3) 0.61946(9) 0.0339(6) Uani d . 1 . . N
C12 0.6003(4) 0.4096(3) 0.57595(10) 0.0289(6) Uani d . 1 A . C
C13 0.5235(5) 0.5300(4) 0.53933(11) 0.0388(7) Uani d . 1 . . C
H13 0.3820 0.5814 0.5443 0.047 Uiso calc R 1 A . H
C14 0.6492(6) 0.5740(4) 0.49668(12) 0.0459(8) Uani d . 1 A . C
H14 0.5940 0.6559 0.4723 0.055 Uiso calc R 1 . . H
C15 0.8588(6) 0.5009(4) 0.48811(11) 0.0440(8) Uani d . 1 . . C
H15 0.9445 0.5330 0.4581 0.053 Uiso calc R 1 A . H
C16 0.9399(5) 0.3823(4) 0.52325(10) 0.0364(7) Uani d . 1 A . C
H16 1.0819 0.3324 0.5175 0.044 Uiso calc R 1 . . H
C17 0.8130(4) 0.3345(3) 0.56778(10) 0.0279(6) Uani d . 1 . . C
C18 0.8857(5) 0.2142(3) 0.60548(10) 0.0374(7) Uani d . 1 A . C
H18 1.0247 0.1583 0.6009 0.045 Uiso calc R 1 . . H
C19 0.7591(5) 0.1785(4) 0.64777(10) 0.0395(6) Uani d . 1 . . C
H19 0.8081 0.0975 0.6732 0.047 Uiso calc R 1 A . H

loop_
_atom_site_aniso_label
_atom_site_aniso_U_11
_atom_site_aniso_U_22
_atom_site_aniso_U_33
_atom_site_aniso_U_12
_atom_site_aniso_U_13
_atom_site_aniso_U_23
S1 0.0476(5) 0.0405(5) 0.0296(4) 0.0103(5) -0.0020(4) 0.0042(4)
C1 0.0476(5) 0.0405(5) 0.0296(4) 0.0103(5) -0.0020(4) 0.0042(4)
C2 0.0426(18) 0.0320(15) 0.0328(14) -0.0075(14) 0.0018(12) -0.0056(12)
S3 0.0455(14) 0.0485(14) 0.0369(11) -0.0018(11) -0.0041(9) 0.0030(9)
C3 0.0455(14) 0.0485(14) 0.0369(11) -0.0018(11) -0.0041(9) 0.0030(9)
C4 0.0409(17) 0.0425(17) 0.0448(16) -0.0033(15) 0.0093(13) -0.0074(14)
C5 0.069(2) 0.0368(18) 0.0337(15) -0.0011(17) 0.0097(15) 0.0026(13)
C6 0.0440(17) 0.0343(14) 0.0430(14) -0.0042(18) -0.0095(16) -0.0022(12)
C7 0.0443(19) 0.0361(17) 0.0426(16) -0.0037(15) -0.0037(14) 0.0031(14)
C11 0.0458(18) 0.0335(15) 0.0277(14) -0.0101(13) -0.0035(13) -0.0006(12)
N11 0.0282(13) 0.0367(14) 0.0369(13) -0.0050(10) 0.0040(10) -0.0121(11)
C12 0.0278(15) 0.0270(13) 0.0319(14) -0.0046(12) -0.0037(12) -0.0065(11)
C13 0.0377(18) 0.0345(17) 0.0442(16) 0.0019(13) -0.0099(14) -0.0032(13)
C14 0.057(2) 0.0388(17) 0.0415(17) 0.0002(17) -0.0062(16) 0.0095(15)
C15 0.058(2) 0.0442(18) 0.0299(15) -0.0172(17) 0.0084(15) -0.0009(14)
C16 0.0349(17) 0.0383(16) 0.0362(15) -0.0047(14) 0.0040(13) -0.0116(13)
C17 0.0288(15) 0.0261(13) 0.0287(12) -0.0006(11) -0.0027(10) -0.0065(12)
C18 0.0369(17) 0.0345(16) 0.0407(15) 0.0026(14) -0.0087(14) -0.0044(13)
C19 0.0478(17) 0.0383(15) 0.0326(13) 0.0019(18) -0.0071(15) 0.0020(13)

loop_
_atom_type_symbol
_atom_type_description
_atom_type_scat_dispersion_real
_atom_type_scat_dispersion_imag
_atom_type_scat_source
C C 0.0033 0.0016 'International Tables Vol C Tables 4.2.6.8 and 6.1.1.4'
H H 0.0000 0.0000 'International Tables Vol C Tables 4.2.6.8 and 6.1.1.4'
N N 0.0061 0.0033 'International Tables Vol C Tables 4.2.6.8 and 6.1.1.4'
S S 0.1246 0.1234 'International Tables Vol C Tables 4.2.6.8 and 6.1.1.4'

loop_
_geom_angle_atom_site_label_1
_geom_angle_atom_site_label_2
_geom_angle_atom_site_label_3
_geom_angle
_geom_angle_publ_flag
C5 S1 C2 93.59(16) ?
C5 S1 H1 133.2 ?
C2 S1 H1 133.2 ?
S3 C2 C6 124.5(3) ?
S3 C2 S1 111.81(19) ?
C6 C2 S1 123.7(2) ?
C2 S3 C4 109.3(2) ?
C2 S3 H3 125.4 ?
C4 S3 H3 125.3 ?
C5 C4 S3 112.7(3) ?
C5 C4 H4 123.8 ?
S3 C4 H4 123.4 ?
C4 C5 S1 112.5(2) ?
C4 C5 H5 123.7 ?
S1 C5 H5 123.8 ?
C7 C6 C2 124.3(3) y
C7 C6 H6 117.8 ?
C2 C6 H6 117.8 ?
C6 C7 C11 124.4(3) y
C6 C7 H7 117.8 ?
C11 C7 H7 117.8 ?
N11 C11 C19 123.1(2) ?
N11 C11 C7 119.2(3) ?
C19 C11 C7 117.7(2) ?
C11 N11 C12 117.3(2) y
N11 C12 C13 118.9(3) ?
N11 C12 C17 122.4(2) ?
C13 C12 C17 118.7(3) ?
C14 C13 C12 120.7(3) ?
C14 C13 H13 119.6 ?
C12 C13 H13 119.6 ?
C13 C14 C15 121.2(3) ?
C13 C14 H14 119.4 ?
C15 C14 H14 119.4 ?
C16 C15 C14 119.8(3) ?
C16 C15 H15 120.1 ?
C14 C15 H15 120.1 ?
C15 C16 C17 120.2(3) ?
C15 C16 H16 119.9 ?
C17 C16 H16 119.9 ?
C16 C17 C18 123.3(2) ?
C16 C17 C12 119.4(2) ?
C18 C17 C12 117.3(2) ?
C19 C18 C17 120.1(3) ?
C19 C18 H18 120.0 ?
C17 C18 H18 120.0 ?
C18 C19 C11 119.8(2) ?
C18 C19 H19 120.1 ?
C11 C19 H19 120.1 ?

loop_
_geom_bond_atom_site_label_1
_geom_bond_atom_site_label_2
_geom_bond_site_symmetry_2
_geom_bond_distance
_geom_bond_publ_flag
S1 C5 . 1.684(3) ?
S1 C2 . 1.692(3) ?
S1 H1 . 0.95 ?
C2 S3 . 1.404(3) ?
C2 C6 . 1.465(4) y
S3 C4 . 1.474(3) ?
S3 H3 . 0.9501 ?
C4 C5 . 1.346(4) ?
C4 H4 . 0.95 ?
C5 H5 . 0.9502 ?
C6 C7 . 1.312(4) y
C6 H6 . 0.95 ?
C7 C11 . 1.478(4) y
C7 H7 . 0.95 ?
C11 N11 . 1.335(3) y
C11 C19 . 1.411(4) ?
N11 C12 . 1.375(3) y
C12 C13 . 1.401(4) ?
C12 C17 . 1.422(4) ?
C13 C14 . 1.360(4) ?
C13 H13 . 0.95 ?
C14 C15 . 1.401(5) ?
C14 H14 . 0.95 ?
C15 C16 . 1.376(4) ?
C15 H15 . 0.95 ?
C16 C17 . 1.410(4) ?
C16 H16 . 0.95 ?
C17 C18 . 1.411(4) ?
C18 C19 . 1.341(4) ?
C18 H18 . 0.95 ?
C19 H19 . 0.95 ?

loop_
_geom_torsion_atom_site_label_1
_geom_torsion_atom_site_label_2
_geom_torsion_atom_site_label_3
_geom_torsion_atom_site_label_4
_geom_torsion
_geom_torsion_publ_flag
C5 S1 C2 S3 -1.0(2) ?
C5 S1 C2 C6 -179.8(2) ?
C6 C2 S3 C4 -179.8(2) ?
S1 C2 S3 C4 1.5(3) ?
C2 S3 C4 C5 -1.4(3) ?
S3 C4 C5 S1 0.6(3) ?
C2 S1 C5 C4 0.2(3) ?
S3 C2 C6 C7 -165.6(3) ?
S1 C2 C6 C7 13.0(4) ?
C2 C6 C7 C11 -176.4(3) y
C6 C7 C11 N11 -3.6(4) ?
C6 C7 C11 C19 172.9(3) ?
C19 C11 N11 C12 -1.8(4) ?
C7 C11 N11 C12 174.5(2) ?
C11 N11 C12 C13 -177.9(2) ?
C11 N11 C12 C17 -0.4(3) ?
N11 C12 C13 C14 177.9(3) ?
C17 C12 C13 C14 0.2(4) ?
C12 C13 C14 C15 -0.1(4) ?
C13 C14 C15 C16 0.0(4) ?
C14 C15 C16 C17 -0.1(4) ?
C15 C16 C17 C18 -179.9(3) ?
C15 C16 C17 C12 0.2(4) ?
N11 C12 C17 C16 -177.8(2) ?
C13 C12 C17 C16 -0.2(4) ?
N11 C12 C17 C18 2.2(3) ?
C13 C12 C17 C18 179.8(2) ?
C16 C17 C18 C19 178.0(3) ?
C12 C17 C18 C19 -2.0(4) ?
C17 C18 C19 C11 0.0(4) ?
N11 C11 C19 C18 2.0(4) ?
C7 C11 C19 C18 -174.3(3) ?
